data_7016295
loop_
_publ_author_name
'Nebra, Noel'
'Lisena, J\'er\^ome'
'Saffon, Nathalie'
'Maron, Laurent'
'Martin-Vaca, Blanca'
'Bourissou, Didier'

_publ_section_title
;
 Original palladium pincer complexes deriving from
 1,3-bis(thiophosphinoyl)indene proligands: C(sp(3))-H versus
 C(sp(2))-H bond activation.
;
_journal_issue 35
_journal_name_full 'Dalton transactions (Cambridge, England : 2003)'
_journal_page_first 8912
_journal_page_last 8921
_journal_paper_doi 10.1039/c1dt10118h
_journal_volume 40
_journal_year 2011
_chemical_formula_sum 'C34 H27 Cl3 P2 Pd S2'
_chemical_formula_weight 774.37
_chemical_name_systematic
;
?
;
_space_group_IT_number 14
_symmetry_cell_setting monoclinic
_symmetry_space_group_name_Hall '-P 2yn'
_symmetry_space_group_name_H-M 'P 1 21/n 1'
_atom_sites_solution_hydrogens geom
_atom_sites_solution_primary direct
_atom_sites_solution_secondary difmap
_audit_creation_method SHELXL-97
_cell_angle_alpha 90.00
_cell_angle_beta 92.020(2)
_cell_angle_gamma 90.00
_cell_formula_units_Z 4
_cell_length_a 10.4520(2)
_cell_length_b 14.1161(3)
_cell_length_c 21.7006(5)
_cell_measurement_reflns_used 3283
_cell_measurement_temperature 173(2)
_cell_measurement_theta_max 24.27
_cell_measurement_theta_min 2.19
_cell_volume 3199.75(12)
_computing_cell_refinement 'Bruker SMART'
_computing_data_collection 'Bruker SMART'
_computing_data_reduction 'Bruker SAINT'
_computing_molecular_graphics 'Bruker SHELXTL'
_computing_publication_material 'Bruker SHELXTL'
_computing_structure_refinement 'SHELXL-97 (Sheldrick, 1997)'
_computing_structure_solution 'SHELXS-97 (Sheldrick, 1990)'
_diffrn_ambient_temperature 173(2)
_diffrn_measured_fraction_theta_full 0.992
_diffrn_measured_fraction_theta_max 0.992
_diffrn_measurement_device_type 'CCD area detector'
_diffrn_measurement_method 'phi and omega scans'
_diffrn_radiation_monochromator graphite
_diffrn_radiation_source 'fine-focus sealed tube'
_diffrn_radiation_type MoK\a
_diffrn_radiation_wavelength 0.71073
_diffrn_reflns_av_R_equivalents 0.1088
_diffrn_reflns_av_sigmaI/netI 0.0837
_diffrn_reflns_limit_h_max 13
_diffrn_reflns_limit_h_min -12
_diffrn_reflns_limit_k_max 17
_diffrn_reflns_limit_k_min -16
_diffrn_reflns_limit_l_max 27
_diffrn_reflns_limit_l_min -27
_diffrn_reflns_number 34209
_diffrn_reflns_theta_full 26.37
_diffrn_reflns_theta_max 26.37
_diffrn_reflns_theta_min 5.10
_exptl_absorpt_coefficient_mu 1.086
_exptl_absorpt_correction_T_max 0.9182
_exptl_absorpt_correction_T_min 0.8541
_exptl_absorpt_correction_type multi-scan
_exptl_absorpt_process_details 'SADABS (Bruker-AXS)'
_exptl_crystal_colour yellow
_exptl_crystal_density_diffrn 1.607
_exptl_crystal_density_method 'not measured'
_exptl_crystal_description block
_exptl_crystal_F_000 1560
_exptl_crystal_size_max 0.15
_exptl_crystal_size_mid 0.15
_exptl_crystal_size_min 0.08
_refine_diff_density_max 0.479
_refine_diff_density_min -0.544
_refine_diff_density_rms 0.100
_refine_ls_extinction_method none
_refine_ls_goodness_of_fit_ref 0.996
_refine_ls_hydrogen_treatment mixed
_refine_ls_matrix_type full
_refine_ls_number_parameters 410
_refine_ls_number_reflns 6487
_refine_ls_number_restraints 39
_refine_ls_restrained_S_all 0.998
_refine_ls_R_factor_all 0.0920
_refine_ls_R_factor_gt 0.0407
_refine_ls_shift/su_max 0.000
_refine_ls_shift/su_mean 0.000
_refine_ls_structure_factor_coef Fsqd
_refine_ls_weighting_details 'calc w=1/[\s^2^(Fo^2^)+(0.0284P)^2^+0.3048P] where P=(Fo^2^+2Fc^2^)/3'
_refine_ls_weighting_scheme calc
_refine_ls_wR_factor_gt 0.0699
_refine_ls_wR_factor_ref 0.0842
_reflns_number_gt 4142
_reflns_number_total 6487
_reflns_threshold_expression >2sigma(I)
_cod_data_source_file c1dt10118h.txt
_cod_data_source_block 2
_cod_depositor_comments
;
The following automatic conversions were performed:

'_symmetry_cell_setting' value 'Monoclinic' changed to 'monoclinic'
according to /home/saulius/struct/CIF-dictionaries/cif_core.dic
dictionary named 'cif_core.dic' version 2.4.1 from 2010-06-29.

Automatic conversion script
Id: cif_fix_values 1715 2011-07-08 13:25:40Z adriana 
;
_cod_original_sg_symbol_H-M P2(1)/n
_cod_database_code 7016295

loop_
_symmetry_equiv_pos_as_xyz
'x, y, z'
'-x+1/2, y+1/2, -z+1/2'
'-x, -y, -z'
'x-1/2, -y-1/2, z-1/2'

loop_
_atom_site_label
_atom_site_type_symbol
_atom_site_fract_x
_atom_site_fract_y
_atom_site_fract_z
_atom_site_U_iso_or_equiv
_atom_site_adp_type
_atom_site_occupancy
_atom_site_symmetry_multiplicity
_atom_site_calc_flag
_atom_site_refinement_flags
_atom_site_disorder_assembly
_atom_site_disorder_group
Pd1 Pd 0.43606(3) 0.19396(2) 0.107922(14) 0.02256(10) Uani 1 1 d . . .
Cl1 Cl 0.64373(9) 0.18814(9) 0.15650(5) 0.0354(3) Uani 1 1 d . . .
P1 P 0.17690(9) 0.09498(8) 0.15904(5) 0.0209(2) Uani 1 1 d . . .
P2 P 0.30802(10) 0.36535(8) 0.02584(5) 0.0247(3) Uani 1 1 d . . .
S1 S 0.36619(9) 0.08213(8) 0.17859(5) 0.0266(3) Uani 1 1 d . . .
S2 S 0.48815(9) 0.31584(8) 0.03969(5) 0.0312(3) Uani 1 1 d . . .
C1 C 0.2640(3) 0.1941(3) 0.06867(17) 0.0223(9) Uani 1 1 d . . .
C2 C 0.1663(4) 0.1165(3) 0.07590(19) 0.0245(10) Uani 1 1 d . . .
H2 H 0.193(4) 0.062(3) 0.0580(17) 0.029 Uiso 1 1 d . . .
C3 C 0.2063(3) 0.2679(3) 0.03921(18) 0.0241(9) Uani 1 1 d . . .
C4 C 0.0694(4) 0.2477(3) 0.02526(17) 0.0224(9) Uani 1 1 d . . .
C5 C -0.0289(4) 0.3005(3) -0.00233(18) 0.0295(10) Uani 1 1 d . . .
H5 H -0.0129 0.3618 -0.0184 0.035 Uiso 1 1 calc R . .
C6 C -0.1508(4) 0.2618(3) -0.00596(18) 0.0339(11) Uani 1 1 d . . .
H6 H -0.2187 0.2972 -0.0249 0.041 Uiso 1 1 calc R . .
C7 C -0.1757(4) 0.1729(3) 0.01734(19) 0.0354(12) Uani 1 1 d . . .
H7 H -0.2607 0.1489 0.0151 0.042 Uiso 1 1 calc R . .
C8 C -0.0777(4) 0.1179(3) 0.04407(18) 0.0292(10) Uani 1 1 d . . .
H8 H -0.0942 0.0559 0.0588 0.035 Uiso 1 1 calc R . .
C9 C 0.0445(3) 0.1564(3) 0.04858(17) 0.0220(9) Uani 1 1 d . . .
C10 C 0.1060(3) 0.1949(3) 0.19624(16) 0.0208(8) Uani 1 1 d . . .
C11 C 0.1850(4) 0.2663(3) 0.22053(18) 0.0276(10) Uani 1 1 d . . .
H11 H 0.2753 0.2608 0.2183 0.033 Uiso 1 1 calc R . .
C12 C 0.1325(4) 0.3446(3) 0.2477(2) 0.0350(11) Uani 1 1 d . . .
H12 H 0.1869 0.3926 0.2646 0.042 Uiso 1 1 calc R . .
C13 C 0.0011(4) 0.3538(3) 0.25044(19) 0.0337(11) Uani 1 1 d . . .
H13 H -0.0347 0.4076 0.2697 0.040 Uiso 1 1 calc R . .
C14 C -0.0783(4) 0.2844(3) 0.22508(18) 0.0293(10) Uani 1 1 d . . .
H14 H -0.1686 0.2912 0.2262 0.035 Uiso 1 1 calc R . .
C15 C -0.0262(4) 0.2052(3) 0.19811(18) 0.0262(9) Uani 1 1 d . . .
H15 H -0.0808 0.1577 0.1808 0.031 Uiso 1 1 calc R . .
C16 C 0.0912(3) -0.0104(3) 0.17917(18) 0.0200(9) Uani 1 1 d . . .
C17 C 0.0482(4) -0.0218(3) 0.23900(18) 0.0264(10) Uani 1 1 d . . .
H17 H 0.0549 0.0293 0.2675 0.032 Uiso 1 1 calc R . .
C18 C -0.0041(4) -0.1073(3) 0.2569(2) 0.0317(11) Uani 1 1 d . . .
H18 H -0.0319 -0.1151 0.2978 0.038 Uiso 1 1 calc R . .
C19 C -0.0157(4) -0.1811(3) 0.2153(2) 0.0313(10) Uani 1 1 d . . .
H19 H -0.0525 -0.2395 0.2274 0.038 Uiso 1 1 calc R . .
C20 C 0.0260(4) -0.1701(3) 0.1566(2) 0.0355(11) Uani 1 1 d . . .
H20 H 0.0175 -0.2210 0.1281 0.043 Uiso 1 1 calc R . .
C21 C 0.0801(4) -0.0859(3) 0.13815(19) 0.0288(10) Uani 1 1 d . . .
H21 H 0.1098 -0.0796 0.0975 0.035 Uiso 1 1 calc R . .
C22 C 0.2734(4) 0.4618(3) 0.07741(18) 0.0264(10) Uani 1 1 d . . .
C23 C 0.3666(4) 0.5298(3) 0.08945(19) 0.0308(10) Uani 1 1 d . . .
H23 H 0.4485 0.5238 0.0722 0.037 Uiso 1 1 calc R . .
C24 C 0.3401(5) 0.6068(3) 0.1267(2) 0.0373(11) Uani 1 1 d . . .
H24 H 0.4033 0.6540 0.1347 0.045 Uiso 1 1 calc R . .
C25 C 0.2213(5) 0.6145(3) 0.1520(2) 0.0403(12) Uani 1 1 d . . .
H25 H 0.2029 0.6672 0.1774 0.048 Uiso 1 1 calc R . .
C26 C 0.1292(5) 0.5464(3) 0.1408(2) 0.0421(12) Uani 1 1 d . . .
H26 H 0.0481 0.5521 0.1589 0.050 Uiso 1 1 calc R . .
C27 C 0.1536(4) 0.4695(3) 0.10329(19) 0.0349(11) Uani 1 1 d . . .
H27 H 0.0898 0.4227 0.0953 0.042 Uiso 1 1 calc R . .
C28 C 0.2802(4) 0.4106(3) -0.05141(18) 0.0251(9) Uani 1 1 d . . .
C29 C 0.2540(4) 0.5041(3) -0.0632(2) 0.0337(11) Uani 1 1 d . . .
H29 H 0.2481 0.5473 -0.0298 0.040 Uiso 1 1 calc R . .
C30 C 0.2359(4) 0.5362(4) -0.1235(2) 0.0450(13) Uani 1 1 d . . .
H30 H 0.2200 0.6014 -0.1313 0.054 Uiso 1 1 calc R . .
C31 C 0.2413(4) 0.4733(4) -0.1714(2) 0.0427(12) Uani 1 1 d . . .
H31 H 0.2276 0.4950 -0.2126 0.051 Uiso 1 1 calc R . .
C32 C 0.2661(5) 0.3792(4) -0.1605(2) 0.0474(13) Uani 1 1 d . . .
H32 H 0.2696 0.3359 -0.1939 0.057 Uiso 1 1 calc R . .
C33 C 0.2862(4) 0.3472(3) -0.1001(2) 0.0404(12) Uani 1 1 d . . .
H33 H 0.3040 0.2822 -0.0923 0.049 Uiso 1 1 calc R . .
C34 C 0.613(4) 0.972(3) 0.1088(18) 0.073(5) Uani 0.162(4) 1 d PDU A 1
H34A H 0.6263 1.0396 0.0997 0.088 Uiso 0.162(4) 1 calc PR A 1
H34B H 0.5401 0.9667 0.1368 0.088 Uiso 0.162(4) 1 calc PR A 1
Cl2 Cl 0.5764(15) 0.9109(11) 0.0408(6) 0.105(5) Uani 0.162(4) 1 d PDU A 1
Cl3 Cl 0.7471(14) 0.9256(14) 0.1438(7) 0.071(4) Uani 0.162(4) 1 d PDU A 1
C34' C 0.5980(8) 0.9582(6) 0.0734(5) 0.075(2) Uani 0.838(4) 1 d PDU A 2
H34C H 0.6145 0.9702 0.0295 0.091 Uiso 0.838(4) 1 calc PR A 2
H34D H 0.5760 1.0195 0.0926 0.091 Uiso 0.838(4) 1 calc PR A 2
Cl2' Cl 0.46682(19) 0.88075(14) 0.07815(10) 0.0761(8) Uani 0.838(4) 1 d PDU A 2
Cl3' Cl 0.7343(3) 0.9147(2) 0.10905(19) 0.0883(11) Uani 0.838(4) 1 d PDU A 2

loop_
_atom_site_aniso_label
_atom_site_aniso_U_11
_atom_site_aniso_U_22
_atom_site_aniso_U_33
_atom_site_aniso_U_23
_atom_site_aniso_U_13
_atom_site_aniso_U_12
Pd1 0.01898(14) 0.02045(18) 0.02842(18) 0.00101(16) 0.00324(11) 0.00019(15)
Cl1 0.0202(5) 0.0438(7) 0.0422(7) -0.0074(6) 0.0000(4) -0.0006(5)
P1 0.0203(5) 0.0183(6) 0.0239(6) 0.0031(5) -0.0002(4) -0.0014(4)
P2 0.0277(5) 0.0175(6) 0.0292(6) 0.0040(5) 0.0068(5) 0.0000(5)
S1 0.0209(5) 0.0277(6) 0.0310(6) 0.0085(5) -0.0001(4) 0.0020(5)
S2 0.0244(5) 0.0265(6) 0.0434(7) 0.0070(6) 0.0097(4) -0.0015(5)
C1 0.0247(19) 0.017(2) 0.025(2) 0.000(2) 0.0031(16) 0.0005(19)
C2 0.029(2) 0.020(2) 0.025(2) 0.0012(19) 0.0009(17) 0.0004(19)
C3 0.025(2) 0.021(2) 0.026(2) 0.0051(19) 0.0038(17) 0.0030(18)
C4 0.025(2) 0.024(2) 0.018(2) 0.0009(18) 0.0031(16) 0.0002(18)
C5 0.033(2) 0.028(3) 0.028(2) 0.005(2) 0.0009(18) 0.009(2)
C6 0.032(2) 0.046(3) 0.024(2) -0.002(2) -0.0021(19) 0.012(2)
C7 0.026(2) 0.054(4) 0.026(2) -0.005(2) 0.0002(18) -0.008(2)
C8 0.029(2) 0.033(3) 0.026(2) -0.001(2) -0.0010(18) -0.004(2)
C9 0.023(2) 0.026(2) 0.018(2) 0.0008(18) 0.0007(16) -0.0015(18)
C10 0.0226(18) 0.017(2) 0.022(2) 0.0013(19) -0.0028(15) -0.0007(18)
C11 0.024(2) 0.027(2) 0.031(3) -0.002(2) 0.0001(17) -0.0026(19)
C12 0.041(3) 0.023(3) 0.041(3) -0.010(2) -0.005(2) -0.008(2)
C13 0.037(2) 0.029(3) 0.035(3) -0.009(2) -0.001(2) 0.008(2)
C14 0.024(2) 0.028(3) 0.036(3) 0.000(2) 0.0000(18) 0.0058(19)
C15 0.026(2) 0.022(2) 0.030(2) -0.001(2) -0.0033(17) -0.0043(19)
C16 0.0217(19) 0.012(2) 0.026(2) 0.0056(18) -0.0042(16) 0.0014(16)
C17 0.033(2) 0.026(3) 0.021(2) -0.0019(19) 0.0008(17) -0.0037(19)
C18 0.032(2) 0.031(3) 0.032(3) 0.009(2) 0.0059(19) 0.000(2)
C19 0.033(2) 0.019(2) 0.042(3) 0.004(2) -0.0001(19) -0.006(2)
C20 0.045(3) 0.022(3) 0.040(3) -0.006(2) -0.001(2) -0.010(2)
C21 0.036(2) 0.026(3) 0.025(2) 0.000(2) 0.0045(18) -0.001(2)
C22 0.029(2) 0.026(3) 0.024(2) 0.0076(19) 0.0025(17) 0.0070(19)
C23 0.034(2) 0.030(3) 0.029(2) 0.006(2) 0.0012(19) 0.005(2)
C24 0.053(3) 0.028(3) 0.031(3) 0.000(2) -0.013(2) -0.001(2)
C25 0.060(3) 0.036(3) 0.025(3) -0.005(2) -0.010(2) 0.017(3)
C26 0.043(3) 0.046(3) 0.038(3) -0.006(2) 0.008(2) 0.014(2)
C27 0.039(3) 0.032(3) 0.034(3) 0.003(2) 0.005(2) 0.003(2)
C28 0.029(2) 0.019(2) 0.027(2) -0.001(2) 0.0049(17) -0.0018(19)
C29 0.043(3) 0.028(3) 0.030(3) 0.001(2) 0.003(2) 0.004(2)
C30 0.059(3) 0.031(3) 0.045(3) 0.008(3) 0.000(2) 0.002(2)
C31 0.041(3) 0.058(4) 0.029(3) 0.011(3) 0.003(2) -0.002(3)
C32 0.058(3) 0.054(4) 0.030(3) -0.014(3) 0.007(2) -0.001(3)
C33 0.056(3) 0.023(3) 0.043(3) 0.001(2) 0.008(2) 0.004(2)
C34 0.063(8) 0.043(9) 0.113(11) -0.006(9) 0.000(9) 0.007(8)
Cl2 0.119(9) 0.095(9) 0.099(9) -0.019(7) -0.029(7) 0.041(8)
Cl3 0.036(5) 0.073(8) 0.103(10) -0.006(8) 0.007(6) 0.004(5)
C34' 0.073(5) 0.049(5) 0.105(8) -0.002(5) 0.010(6) 0.012(4)
Cl2' 0.0658(13) 0.0716(15) 0.0890(16) -0.0346(11) -0.0235(11) 0.0029(10)
Cl3' 0.0577(13) 0.0393(14) 0.167(4) 0.008(2) -0.006(2) -0.0045(10)

loop_
_atom_type_symbol
_atom_type_description
_atom_type_scat_dispersion_real
_atom_type_scat_dispersion_imag
_atom_type_scat_source
C C 0.0033 0.0016 'International Tables Vol C Tables 4.2.6.8 and 6.1.1.4'
H H 0.0000 0.0000 'International Tables Vol C Tables 4.2.6.8 and 6.1.1.4'
P P 0.1023 0.0942 'International Tables Vol C Tables 4.2.6.8 and 6.1.1.4'
S S 0.1246 0.1234 'International Tables Vol C Tables 4.2.6.8 and 6.1.1.4'
Cl Cl 0.1484 0.1585 'International Tables Vol C Tables 4.2.6.8 and 6.1.1.4'
Pd Pd -0.9988 1.0072 'International Tables Vol C Tables 4.2.6.8 and 6.1.1.4'

loop_
_geom_angle_atom_site_label_1
_geom_angle_atom_site_label_2
_geom_angle_atom_site_label_3
_geom_angle
C1 Pd1 S1 89.02(12)
C1 Pd1 S2 87.40(12)
S1 Pd1 S2 174.10(4)
C1 Pd1 Cl1 178.01(13)
S1 Pd1 Cl1 89.27(4)
S2 Pd1 Cl1 94.39(4)
C16 P1 C10 108.85(17)
C16 P1 C2 111.32(18)
C10 P1 C2 107.51(18)
C16 P1 S1 111.59(12)
C10 P1 S1 113.14(12)
C2 P1 S1 104.32(13)
C3 P2 C22 110.48(19)
C3 P2 C28 110.42(18)
C22 P2 C28 106.18(19)
C3 P2 S2 105.60(14)
C22 P2 S2 111.99(14)
C28 P2 S2 112.25(14)
P1 S1 Pd1 97.37(5)
P2 S2 Pd1 96.41(5)
C3 C1 C2 108.4(3)
C3 C1 Pd1 126.4(3)
C2 C1 Pd1 124.6(3)
C9 C2 C1 104.8(3)
C9 C2 P1 118.3(3)
C1 C2 P1 101.8(3)
C1 C3 C4 111.1(3)
C1 C3 P2 114.5(3)
C4 C3 P2 134.3(3)
C5 C4 C9 120.1(4)
C5 C4 C3 132.9(4)
C9 C4 C3 107.0(3)
C6 C5 C4 118.5(4)
C7 C6 C5 121.5(4)
C6 C7 C8 120.8(4)
C9 C8 C7 118.2(4)
C8 C9 C4 120.8(4)
C8 C9 C2 130.5(4)
C4 C9 C2 108.7(3)
C15 C10 C11 119.3(4)
C15 C10 P1 121.4(3)
C11 C10 P1 119.2(3)
C12 C11 C10 120.2(4)
C11 C12 C13 120.4(4)
C12 C13 C14 119.9(4)
C15 C14 C13 120.0(4)
C14 C15 C10 120.2(4)
C21 C16 C17 119.0(4)
C21 C16 P1 120.6(3)
C17 C16 P1 120.0(3)
C18 C17 C16 120.2(4)
C19 C18 C17 120.0(4)
C20 C19 C18 119.9(4)
C19 C20 C21 120.9(4)
C20 C21 C16 120.0(4)
C23 C22 C27 120.4(4)
C23 C22 P2 118.9(3)
C27 C22 P2 120.7(3)
C22 C23 C24 119.9(4)
C25 C24 C23 119.6(4)
C26 C25 C24 120.6(4)
C25 C26 C27 120.6(4)
C26 C27 C22 118.9(4)
C29 C28 C33 119.6(4)
C29 C28 P2 122.5(3)
C33 C28 P2 117.9(3)
C28 C29 C30 120.6(4)
C31 C30 C29 119.7(5)
C30 C31 C32 120.5(4)
C31 C32 C33 119.8(4)
C28 C33 C32 119.8(4)
Cl3 C34 Cl2 110.0(16)
Cl3' C34' Cl2' 112.9(5)

loop_
_geom_bond_atom_site_label_1
_geom_bond_atom_site_label_2
_geom_bond_distance
Pd1 C1 1.962(4)
Pd1 S1 2.3358(11)
Pd1 S2 2.3465(11)
Pd1 Cl1 2.3807(10)
P1 C16 1.798(4)
P1 C10 1.798(4)
P1 C2 1.829(4)
P1 S1 2.0169(13)
P2 C3 1.769(4)
P2 C22 1.807(4)
P2 C28 1.808(4)
P2 S2 2.0208(14)
C1 C3 1.353(5)
C1 C2 1.510(5)
C2 C9 1.495(5)
C3 C4 1.480(5)
C4 C5 1.388(5)
C4 C9 1.412(5)
C5 C6 1.386(5)
C6 C7 1.381(6)
C7 C8 1.395(6)
C8 C9 1.388(5)
C10 C15 1.391(5)
C10 C11 1.394(5)
C11 C12 1.375(5)
C12 C13 1.384(6)
C13 C14 1.385(6)
C14 C15 1.382(5)
C16 C21 1.391(5)
C16 C17 1.398(5)
C17 C18 1.387(6)
C18 C19 1.381(6)
C19 C20 1.370(6)
C20 C21 1.381(6)
C22 C23 1.386(6)
C22 C27 1.394(5)
C23 C24 1.389(6)
C24 C25 1.380(6)
C25 C26 1.376(6)
C26 C27 1.387(6)
C28 C29 1.369(6)
C28 C33 1.387(6)
C29 C30 1.392(6)
C30 C31 1.371(6)
C31 C32 1.373(7)
C32 C33 1.395(6)
C34 Cl3 1.703(19)
C34 Cl2 1.74(2)
C34' Cl3' 1.711(8)
C34' Cl2' 1.759(9)
